data_1533473
loop_
_publ_author_name
'Grins, J.'
'Esmaeilzadeh, S.'
'Shen Zhijian'

_publ_section_title
;
 Structures of filled alpha-(Si3N4)-type Ca0.27 La0.03 Si11.38 Al0.62 N16
 and Li Si9 Al3 O2 N14
;
_journal_name_full 'Journal of the American Ceramic Society'
_journal_page_first 727
_journal_page_last 730
_journal_volume 86
_journal_year 2003
_chemical_formula_sum 'Al3 Li N14 O2 Si9'
_chemical_name_systematic 'Li (Al3 Si9 N14 O2)'
_space_group_IT_number 159
_symmetry_space_group_name_Hall 'P 3 -2c'
_symmetry_space_group_name_H-M 'P 3 1 c'
_cell_angle_alpha 90
_cell_angle_beta 90
_cell_angle_gamma 120
_cell_formula_units_Z 1
_cell_length_a 7.8277
_cell_length_b 7.8277
_cell_length_c 5.6909
_cell_volume 301.981
_citation_journal_id_ASTM JACTAW
_cod_data_source_file Grins_JACTAW_2003_265.cif
_cod_data_source_block Al3Li1N14O2Si9
_cod_original_cell_volume 301.9812
_cod_original_formula_sum 'Al3 Li1 N14 O2 Si9'
_cod_database_code 1533473

loop_
_symmetry_equiv_pos_as_xyz
x,y,z
-y,x-y,z
-x+y,-x,z
y,x,z+1/2
-x,-x+y,z+1/2
x-y,-y,z+1/2

loop_
_atom_site_label
_atom_site_type_symbol
_atom_site_fract_x
_atom_site_fract_y
_atom_site_fract_z
_atom_site_occupancy
_atom_site_U_iso_or_equiv
Si2 Si+4 0.1684 0.9162 0.4509 0.75 0.0
N4 N-3 0.6667 0.3333 0.5964 0.875 0.0
Li1 Li+1 0.6667 0.3333 0.2358 0.5 0.0
N2 N-3 0.31909 0.0022 0.7009 0.875 0.0
N3 N-3 0 0 0.4534 0.875 0.0
O3 O-2 0 0 0.4534 0.125 0.0
Al2 Al+3 0.1684 0.9162 0.4509 0.25 0.0
O2 O-2 0.31909 0.0022 0.7009 0.125 0.0
Si1 Si+4 0.51 0.4286 0.6614 0.75 0.0
O1 O-2 0.60658 0.94978 0.4361 0.125 0.0
N1 N-3 0.60658 0.94978 0.4361 0.875 0.0
O4 O-2 0.6667 0.3333 0.5964 0.125 0.0
Al1 Al+3 0.51 0.4286 0.6614 0.25 0.0
